data_4114753
loop_
_publ_author_name
'Banu Kesanli'
'James Fettinger'
'Donna R. Gardner'
'Bryan Eichhorn'

_publ_section_title
;
 The [Sn9Pt2(PPh3)]2- and [Sn9Ni2(CO)]3- Complexes: Two Markedly Different
 Sn9M2L Transition Metal Zintl Ion Clusters and Their Dynamic Behavior
;
_journal_name_full 'Journal of the American Chemical Society'
_journal_page_first 4779
_journal_page_last 4786
_journal_paper_doi 10.1021/ja012528p
_journal_volume 124
_journal_year 2002
_chemical_formula_sum 'C61 H95 K2 N4 O12 P Pt2 Sn9'
_chemical_formula_weight 2643.97
_chemical_name_systematic
;
  ?
;
_space_group_IT_number 2
_symmetry_cell_setting triclinic
_symmetry_space_group_name_Hall '-P 1'
_symmetry_space_group_name_H-M 'P -1'
_atom_sites_solution_hydrogens geom
_atom_sites_solution_primary direct
_atom_sites_solution_secondary difmap
_audit_creation_method SHELXL-97
_cell_angle_alpha 86.795(2)
_cell_angle_beta 86.925(2)
_cell_angle_gamma 83.240(2)
_cell_formula_units_Z 2
_cell_length_a 12.4953(16)
_cell_length_b 13.7484(18)
_cell_length_c 24.276(3)
_cell_measurement_temperature 293(2)
_cell_volume 4130.3(9)
_computing_structure_refinement 'SHELXL-97 (Sheldrick, 1997)'
_computing_structure_solution 'SHELXS-97 (Sheldrick, 1990)'
_diffrn_ambient_temperature 293(2)
_diffrn_measured_fraction_theta_full 0.996
_diffrn_measured_fraction_theta_max 0.996
_diffrn_radiation_monochromator graphite
_diffrn_radiation_source 'fine-focus sealed tube'
_diffrn_radiation_type MoK\a
_diffrn_radiation_wavelength 0.71073
_diffrn_reflns_av_R_equivalents 0.0507
_diffrn_reflns_av_sigmaI/netI 0.0545
_diffrn_reflns_limit_h_max 14
_diffrn_reflns_limit_h_min -14
_diffrn_reflns_limit_k_max 16
_diffrn_reflns_limit_k_min -16
_diffrn_reflns_limit_l_max 28
_diffrn_reflns_limit_l_min -28
_diffrn_reflns_number 52815
_diffrn_reflns_theta_full 25.00
_diffrn_reflns_theta_max 25.00
_diffrn_reflns_theta_min 1.49
_exptl_absorpt_coefficient_mu 6.214
_exptl_crystal_density_diffrn 2.126
_exptl_crystal_F_000 2488
_refine_diff_density_max 2.954
_refine_diff_density_min -1.400
_refine_diff_density_rms 0.251
_refine_ls_extinction_method none
_refine_ls_goodness_of_fit_ref 1.045
_refine_ls_hydrogen_treatment mixed
_refine_ls_matrix_type full
_refine_ls_number_parameters 889
_refine_ls_number_reflns 14508
_refine_ls_number_restraints 0
_refine_ls_restrained_S_all 1.045
_refine_ls_R_factor_all 0.0781
_refine_ls_R_factor_gt 0.0584
_refine_ls_shift/su_max 0.687
_refine_ls_shift/su_mean 0.017
_refine_ls_structure_factor_coef Fsqd
_refine_ls_weighting_details 'calc w=1/[\s^2^(Fo^2^)+(0.0982P)^2^+60.5343P] where P=(Fo^2^+2Fc^2^)/3'
_refine_ls_weighting_scheme calc
_refine_ls_wR_factor_gt 0.1815
_refine_ls_wR_factor_ref 0.1918
_reflns_number_gt 11205
_reflns_number_total 14508
_reflns_threshold_expression >2sigma(I)
_cod_data_source_file ja012528p_2.cif
_cod_data_source_block '[Sn9Pt2(PPh3)][K(crypt)]2-tol'
_cod_original_cell_volume 4130.2(9)
_cod_database_code 4114753

loop_
_symmetry_equiv_pos_as_xyz
'x, y, z'
'-x, -y, -z'

loop_
_atom_site_label
_atom_site_type_symbol
_atom_site_fract_x
_atom_site_fract_y
_atom_site_fract_z
_atom_site_U_iso_or_equiv
_atom_site_adp_type
_atom_site_occupancy
_atom_site_symmetry_multiplicity
_atom_site_calc_flag
_atom_site_refinement_flags
_atom_site_disorder_assembly
_atom_site_disorder_group
Pt1 Pt 0.67251(3) -0.06628(3) 0.685612(16) 0.03768(10) Uani 1 1 d . . .
Pt2 Pt 0.57466(3) -0.19894(3) 0.749026(15) 0.03453(9) Uani 1 1 d . A .
Sn1 Sn 0.73829(11) -0.25620(9) 0.67605(4) 0.0486(3) Uani 0.85 1 d P A 1
Sn2 Sn 0.46467(10) -0.08762(11) 0.67194(5) 0.0545(3) Uani 0.85 1 d P A 1
Sn3 Sn 0.66542(11) -0.05695(11) 0.79552(5) 0.0596(4) Uani 0.85 1 d P A 1
Sn4 Sn 0.42347(12) -0.05808(11) 0.79410(7) 0.0637(4) Uani 0.85 1 d P A 1
Sn5 Sn 0.76926(10) -0.25939(12) 0.79976(5) 0.0736(4) Uani 0.85 1 d P A 1
Sn6 Sn 0.51408(12) -0.30696(10) 0.66447(5) 0.0641(3) Uani 0.85 1 d P A 1
Sn7 Sn 0.59818(16) -0.39772(9) 0.77689(6) 0.0865(5) Uani 0.85 1 d P A 1
Sn8 Sn 0.38044(13) -0.26932(13) 0.77453(7) 0.0822(5) Uani 0.85 1 d P A 1
Sn9 Sn 0.53892(15) -0.24073(13) 0.86096(5) 0.0723(5) Uani 0.85 1 d P A 1
Sn1A Sn 0.7330(8) -0.2632(8) 0.6792(5) 0.091(4) Uani 0.15 1 d P A 2
Sn2A Sn 0.4615(8) -0.0709(9) 0.6805(6) 0.094(4) Uani 0.15 1 d P A 2
Sn3A Sn 0.6576(10) -0.0502(7) 0.7949(5) 0.092(4) Uani 0.15 1 d P A 2
Sn4A Sn 0.4384(10) -0.0527(9) 0.7999(6) 0.096(4) Uani 0.15 1 d P A 2
Sn5A Sn 0.7377(5) -0.2966(6) 0.7965(3) 0.0585(19) Uani 0.15 1 d P A 2
Sn6A Sn 0.4883(11) -0.2734(8) 0.6609(5) 0.098(4) Uani 0.15 1 d P A 2
Sn7A Sn 0.5424(6) -0.3927(5) 0.7692(4) 0.073(2) Uani 0.15 1 d P A 2
Sn8A Sn 0.3641(8) -0.2441(10) 0.7653(4) 0.092(3) Uani 0.15 1 d P A 2
Sn9A Sn 0.5195(9) -0.2552(9) 0.8565(4) 0.075(3) Uani 0.15 1 d P A 2
P1 P 0.7609(2) 0.04262(19) 0.63770(11) 0.0366(6) Uani 1 1 d . A .
C1 C 0.7069(8) 0.1703(8) 0.6485(4) 0.043(3) Uani 1 1 d . . .
C2 C 0.6938(10) 0.2009(8) 0.7018(5) 0.052(3) Uani 1 1 d . A .
H2 H 0.7142 0.1568 0.7308 0.063 Uiso 1 1 calc R . .
C3 C 0.6510(11) 0.2957(10) 0.7134(6) 0.063(4) Uani 1 1 d . . .
H3 H 0.6447 0.3146 0.7497 0.076 Uiso 1 1 calc R A .
C4 C 0.6179(10) 0.3617(8) 0.6713(6) 0.059(3) Uani 1 1 d . A .
H4 H 0.5877 0.4251 0.6786 0.070 Uiso 1 1 calc R . .
C5 C 0.6309(16) 0.3314(10) 0.6190(6) 0.082(5) Uani 1 1 d . . .
H5 H 0.6090 0.3754 0.5902 0.098 Uiso 1 1 calc R A .
C6 C 0.6752(11) 0.2380(9) 0.6067(5) 0.057(3) Uani 1 1 d . A .
H6 H 0.6839 0.2206 0.5701 0.069 Uiso 1 1 calc R . .
C7 C 0.7617(9) 0.0403(7) 0.5621(4) 0.041(2) Uani 1 1 d . . .
C8 C 0.8539(9) 0.0516(9) 0.5272(5) 0.050(3) Uani 1 1 d . A .
H8 H 0.9202 0.0546 0.5422 0.060 Uiso 1 1 calc R . .
C9 C 0.8451(9) 0.0581(9) 0.4705(5) 0.051(3) Uani 1 1 d . . .
H9 H 0.9058 0.0660 0.4476 0.062 Uiso 1 1 calc R A .
C10 C 0.7484(11) 0.0531(9) 0.4479(5) 0.058(3) Uani 1 1 d . A .
H10 H 0.7430 0.0576 0.4098 0.069 Uiso 1 1 calc R . .
C11 C 0.6614(11) 0.0417(9) 0.4813(5) 0.054(3) Uani 1 1 d . . .
H11 H 0.5953 0.0413 0.4655 0.065 Uiso 1 1 calc R A .
C12 C 0.6655(10) 0.0306(8) 0.5386(5) 0.049(3) Uani 1 1 d . A .
H12 H 0.6051 0.0169 0.5605 0.059 Uiso 1 1 calc R . .
C13 C 0.9036(8) 0.0395(7) 0.6535(4) 0.038(2) Uani 1 1 d . . .
C14 C 0.9566(9) -0.0435(9) 0.6792(5) 0.048(3) Uani 1 1 d . A .
H14 H 0.9201 -0.0979 0.6878 0.058 Uiso 1 1 calc R . .
C15 C 1.0638(9) -0.0461(9) 0.6922(5) 0.053(3) Uani 1 1 d . . .
H15 H 1.0989 -0.1024 0.7092 0.063 Uiso 1 1 calc R A .
C16 C 1.1187(9) 0.0352(11) 0.6799(5) 0.061(4) Uani 1 1 d . A .
H16 H 1.1903 0.0339 0.6888 0.074 Uiso 1 1 calc R . .
C17 C 1.0662(10) 0.1172(9) 0.6546(5) 0.057(3) Uani 1 1 d . . .
H17 H 1.1028 0.1717 0.6463 0.069 Uiso 1 1 calc R A .
C18 C 0.9605(10) 0.1203(9) 0.6414(5) 0.056(3) Uani 1 1 d . A .
H18 H 0.9264 0.1768 0.6241 0.067 Uiso 1 1 calc R . .
K21 K 0.8134(2) 0.58703(17) 0.37845(11) 0.0491(6) Uani 1 1 d . . .
N21 N 0.7246(10) 0.7065(8) 0.4735(4) 0.066(3) Uani 1 1 d . . .
C21 C 0.8061(16) 0.7673(12) 0.4901(7) 0.089(5) Uani 1 1 d . . .
H21A H 0.8116 0.8206 0.4625 0.107 Uiso 1 1 calc R . .
H21B H 0.7813 0.7960 0.5248 0.107 Uiso 1 1 calc R . .
N22 N 0.9085(11) 0.4740(10) 0.2813(7) 0.104(5) Uani 1 1 d . . .
O22 O 0.9533(9) 0.6723(9) 0.4446(5) 0.095(4) Uani 1 1 d . . .
C22 C 0.9143(17) 0.7138(14) 0.4967(7) 0.105(6) Uani 1 1 d . . .
H22A H 0.9633 0.7581 0.5077 0.125 Uiso 1 1 calc R . .
H22B H 0.9110 0.6619 0.5252 0.125 Uiso 1 1 calc R . .
C23 C 1.0621(12) 0.6205(14) 0.4450(8) 0.093(5) Uani 1 1 d . . .
H23A H 1.1128 0.6652 0.4534 0.111 Uiso 1 1 calc R . .
H23B H 1.0651 0.5678 0.4733 0.111 Uiso 1 1 calc R . .
O24 O 1.0373(9) 0.5526(15) 0.3608(7) 0.145(6) Uani 1 1 d . . .
C24 C 1.0909(19) 0.582(3) 0.3928(10) 0.181(13) Uani 1 1 d . . .
H24A H 1.1272 0.6318 0.3724 0.218 Uiso 1 1 calc R . .
H24B H 1.1464 0.5276 0.4002 0.218 Uiso 1 1 calc R . .
C25 C 1.0673(15) 0.538(2) 0.3050(12) 0.164(12) Uani 1 1 d . . .
H25A H 1.1453 0.5290 0.3000 0.196 Uiso 1 1 calc R . .
H25B H 1.0400 0.5947 0.2823 0.196 Uiso 1 1 calc R . .
C26 C 1.0223(15) 0.4497(18) 0.2880(12) 0.167(10) Uani 1 1 d . . .
H26A H 1.0575 0.4284 0.2534 0.201 Uiso 1 1 calc R . .
H26B H 1.0345 0.3967 0.3158 0.201 Uiso 1 1 calc R . .
C27 C 0.8822(14) 0.5301(17) 0.2306(7) 0.107(7) Uani 1 1 d . . .
H27A H 0.8965 0.4877 0.1998 0.128 Uiso 1 1 calc R . .
H27B H 0.9282 0.5822 0.2251 0.128 Uiso 1 1 calc R . .
O28 O 0.7524(7) 0.6528(7) 0.2692(3) 0.062(2) Uani 1 1 d . . .
C28 C 0.7632(14) 0.5748(13) 0.2315(6) 0.084(5) Uani 1 1 d . . .
H28A H 0.7437 0.6002 0.1949 0.101 Uiso 1 1 calc R . .
H28B H 0.7165 0.5256 0.2438 0.101 Uiso 1 1 calc R . .
C29 C 0.6455(11) 0.7018(11) 0.2698(6) 0.072(4) Uani 1 1 d . . .
H29A H 0.5943 0.6558 0.2810 0.086 Uiso 1 1 calc R . .
H29B H 0.6291 0.7291 0.2331 0.086 Uiso 1 1 calc R . .
O30 O 0.6522(8) 0.7417(6) 0.3625(4) 0.061(2) Uani 1 1 d . . .
C30 C 0.6369(12) 0.7802(10) 0.3086(6) 0.070(4) Uani 1 1 d . . .
H30A H 0.6907 0.8241 0.2982 0.084 Uiso 1 1 calc R . .
H30B H 0.5663 0.8177 0.3069 0.084 Uiso 1 1 calc R . .
C31 C 0.6338(12) 0.8141(9) 0.4017(6) 0.068(4) Uani 1 1 d . . .
H31A H 0.5672 0.8555 0.3944 0.081 Uiso 1 1 calc R . .
H31B H 0.6923 0.8550 0.3986 0.081 Uiso 1 1 calc R . .
C32 C 0.6268(12) 0.7688(10) 0.4575(6) 0.074(4) Uani 1 1 d . . .
H32A H 0.5668 0.7296 0.4603 0.089 Uiso 1 1 calc R . .
H32B H 0.6112 0.8202 0.4836 0.089 Uiso 1 1 calc R . .
C33 C 0.6987(17) 0.6372(12) 0.5208(6) 0.092(5) Uani 1 1 d . . .
H33A H 0.7650 0.6093 0.5375 0.110 Uiso 1 1 calc R . .
H33B H 0.6538 0.6729 0.5486 0.110 Uiso 1 1 calc R . .
O34 O 0.7220(10) 0.4873(7) 0.4717(4) 0.086(3) Uani 1 1 d . . .
C34 C 0.6412(16) 0.5569(12) 0.5021(7) 0.094(5) Uani 1 1 d . . .
H34A H 0.5844 0.5836 0.4780 0.113 Uiso 1 1 calc R . .
H34B H 0.6089 0.5228 0.5337 0.113 Uiso 1 1 calc R . .
C35 C 0.6716(19) 0.4049(12) 0.4549(7) 0.111(6) Uani 1 1 d . . .
H35A H 0.6443 0.3691 0.4872 0.134 Uiso 1 1 calc R . .
H35B H 0.6114 0.4281 0.4321 0.134 Uiso 1 1 calc R . .
C36 C 0.7489(17) 0.3424(10) 0.4246(8) 0.119(7) Uani 1 1 d . . .
H36A H 0.7165 0.2851 0.4152 0.143 Uiso 1 1 calc R . .
H36B H 0.8091 0.3204 0.4475 0.143 Uiso 1 1 calc R . .
O36 O 0.7876(10) 0.3906(6) 0.3751(5) 0.089(4) Uani 1 1 d . . .
C37 C 0.854(2) 0.3284(15) 0.3415(11) 0.153(10) Uani 1 1 d . . .
H37A H 0.8226 0.2676 0.3386 0.184 Uiso 1 1 calc R . .
H37B H 0.9243 0.3133 0.3567 0.184 Uiso 1 1 calc R . .
C38 C 0.8634(19) 0.3841(17) 0.2822(10) 0.147(9) Uani 1 1 d . . .
H38B H 0.9072 0.3407 0.2576 0.177 Uiso 1 1 calc R . .
H38C H 0.7919 0.3966 0.2678 0.177 Uiso 1 1 calc R . .
K41 K 0.0592(2) 0.7722(2) 1.04857(12) 0.0559(7) Uani 1 1 d . . .
C41 C 0.0307(16) 0.8099(17) 1.2014(7) 0.105(7) Uani 1 1 d . . .
H41A H -0.0267 0.7684 1.2085 0.126 Uiso 1 1 calc R . .
H41B H 0.0356 0.8464 1.2341 0.126 Uiso 1 1 calc R . .
N41 N 0.0042(10) 0.8785(10) 1.1547(5) 0.073(3) Uani 1 1 d . . .
O42 O 0.1196(10) 0.6780(9) 1.1507(5) 0.096(4) Uani 1 1 d . . .
C42 C 0.1345(17) 0.7473(19) 1.1910(8) 0.123(8) Uani 1 1 d . . .
H42A H 0.1898 0.7878 1.1774 0.148 Uiso 1 1 calc R . .
H42B H 0.1576 0.7128 1.2250 0.148 Uiso 1 1 calc R . .
N42 N 0.1117(11) 0.6690(11) 0.9407(5) 0.086(4) Uani 1 1 d . . .
C43 C 0.215(2) 0.612(2) 1.1414(11) 0.182(13) Uani 1 1 d . . .
H43A H 0.2760 0.6489 1.1391 0.218 Uiso 1 1 calc R . .
H43B H 0.2225 0.5666 1.1735 0.218 Uiso 1 1 calc R . .
O44 O 0.2017(9) 0.6023(8) 1.0463(5) 0.086(3) Uani 1 1 d . . .
C44 C 0.2204(16) 0.5564(16) 1.0952(9) 0.111(7) Uani 1 1 d . . .
H44A H 0.2920 0.5204 1.0926 0.133 Uiso 1 1 calc R . .
H44B H 0.1696 0.5083 1.1016 0.133 Uiso 1 1 calc R . .
C45 C 0.2116(17) 0.5467(15) 1.0020(10) 0.116(7) Uani 1 1 d . . .
H45A H 0.1554 0.5035 1.0056 0.139 Uiso 1 1 calc R . .
H45B H 0.2801 0.5056 1.0034 0.139 Uiso 1 1 calc R . .
C46 C 0.2067(16) 0.5936(15) 0.9505(9) 0.117(7) Uani 1 1 d . . .
H46A H 0.2074 0.5442 0.9235 0.141 Uiso 1 1 calc R . .
H46B H 0.2718 0.6253 0.9435 0.141 Uiso 1 1 calc R . .
C47 C 0.0197(19) 0.6230(14) 0.9259(7) 0.104(7) Uani 1 1 d . . .
H47A H 0.0213 0.5590 0.9450 0.125 Uiso 1 1 calc R . .
H47B H 0.0252 0.6133 0.8865 0.125 Uiso 1 1 calc R . .
O48 O -0.1004(7) 0.6860(7) 0.9979(3) 0.061(2) Uani 1 1 d . . .
C48 C -0.0866(13) 0.6825(12) 0.9399(6) 0.076(4) Uani 1 1 d . . .
H48A H -0.0872 0.7484 0.9234 0.092 Uiso 1 1 calc R . .
H48B H -0.1452 0.6526 0.9255 0.092 Uiso 1 1 calc R . .
C49 C -0.2105(10) 0.7210(11) 1.0141(6) 0.065(4) Uani 1 1 d . . .
H49A H -0.2584 0.6751 1.0039 0.078 Uiso 1 1 calc R . .
H49B H -0.2314 0.7839 0.9952 0.078 Uiso 1 1 calc R . .
O50 O -0.1579(6) 0.8090(6) 1.0878(3) 0.056(2) Uani 1 1 d . . .
C50 C -0.2194(10) 0.7316(11) 1.0757(6) 0.064(4) Uani 1 1 d . . .
H50A H -0.2944 0.7473 1.0879 0.077 Uiso 1 1 calc R . .
H50B H -0.1914 0.6707 1.0947 0.077 Uiso 1 1 calc R . .
C51 C -0.1822(12) 0.8372(12) 1.1434(6) 0.076(4) Uani 1 1 d . . .
H51A H -0.1694 0.7806 1.1689 0.091 Uiso 1 1 calc R . .
H51B H -0.2575 0.8636 1.1478 0.091 Uiso 1 1 calc R . .
C52 C -0.1106(13) 0.9141(12) 1.1558(7) 0.084(5) Uani 1 1 d . . .
H52A H -0.1222 0.9689 1.1290 0.101 Uiso 1 1 calc R . .
H52B H -0.1321 0.9383 1.1920 0.101 Uiso 1 1 calc R . .
C53 C 0.0663(16) 0.9595(16) 1.1568(8) 0.112(7) Uani 1 1 d . . .
H53A H 0.1361 0.9355 1.1710 0.135 Uiso 1 1 calc R . .
H53B H 0.0300 1.0055 1.1825 0.135 Uiso 1 1 calc R . .
O54 O 0.1405(8) 0.9488(8) 1.0631(5) 0.083(3) Uani 1 1 d . . .
C54 C 0.0841(16) 1.0149(13) 1.0999(8) 0.098(6) Uani 1 1 d . . .
H54A H 0.0151 1.0408 1.0854 0.118 Uiso 1 1 calc R . .
H54B H 0.1252 1.0693 1.1043 0.118 Uiso 1 1 calc R . .
C55 C 0.1803(17) 0.9987(15) 1.0118(9) 0.121(7) Uani 1 1 d . . .
H55A H 0.1199 1.0365 0.9942 0.145 Uiso 1 1 calc R . .
H55B H 0.2298 1.0439 1.0211 0.145 Uiso 1 1 calc R . .
C56 C 0.2311(13) 0.9343(17) 0.9760(9) 0.108(7) Uani 1 1 d . . .
H56A H 0.2906 0.8955 0.9939 0.130 Uiso 1 1 calc R . .
H56B H 0.2608 0.9704 0.9444 0.130 Uiso 1 1 calc R . .
O56 O 0.1605(8) 0.8706(9) 0.9573(5) 0.083(3) Uani 1 1 d . . .
C57 C 0.2078(15) 0.8173(15) 0.9119(8) 0.108(6) Uani 1 1 d . . .
H57A H 0.2752 0.7799 0.9220 0.129 Uiso 1 1 calc R . .
H57B H 0.2226 0.8621 0.8809 0.129 Uiso 1 1 calc R . .
C58 C 0.1278(17) 0.7482(15) 0.8962(7) 0.109(7) Uani 1 1 d . . .
H58A H 0.0589 0.7861 0.8895 0.131 Uiso 1 1 calc R . .
H58B H 0.1541 0.7177 0.8622 0.131 Uiso 1 1 calc R . .
C61 C 0.4860(13) 0.7914(14) 0.0750(7) 0.085(5) Uani 1 1 d . . .
C62 C 0.4903(6) 0.7507(8) 0.1279(3) 0.093(6) Uani 1 1 d . . .
H62A H 0.4832 0.7904 0.1580 0.112 Uiso 1 1 calc R . .
C63 C 0.5055(6) 0.6492(8) 0.1359(3) 0.097(6) Uani 1 1 d R . .
H63A H 0.5086 0.6205 0.1714 0.117 Uiso 1 1 d R . .
C64 C 0.5162(6) 0.5906(8) 0.0907(3) 0.117(8) Uani 1 1 d R . .
H64A H 0.5264 0.5228 0.0960 0.140 Uiso 1 1 d R . .
C65 C 0.5117(6) 0.6335(8) 0.0376(3) 0.097(6) Uani 1 1 d R . .
H65A H 0.5188 0.5944 0.0073 0.117 Uiso 1 1 d R . .
C66 C 0.4965(6) 0.7350(8) 0.0296(3) 0.076(5) Uani 1 1 d R . .
H66A H 0.4941 0.7662 -0.0054 0.091 Uiso 1 1 d R . .
C67 C 0.481(2) 0.8981(15) 0.0674(9) 0.122(8) Uani 1 1 d . . .
H67A H 0.4722 0.9267 0.1028 0.183 Uiso 1 1 calc R . .
H67B H 0.4205 0.9225 0.0457 0.183 Uiso 1 1 calc R . .
H67C H 0.5462 0.9153 0.0488 0.183 Uiso 1 1 calc R . .

loop_
_atom_site_aniso_label
_atom_site_aniso_U_11
_atom_site_aniso_U_22
_atom_site_aniso_U_33
_atom_site_aniso_U_23
_atom_site_aniso_U_13
_atom_site_aniso_U_12
Pt1 0.0379(2) 0.0384(2) 0.0366(2) 0.00281(16) 0.00024(16) -0.00706(16)
Pt2 0.0426(2) 0.03224(18) 0.02781(18) 0.00131(14) 0.00087(15) -0.00282(15)
Sn1 0.0626(7) 0.0473(6) 0.0325(5) -0.0049(4) 0.0101(5) 0.0039(5)
Sn2 0.0430(6) 0.0680(7) 0.0519(6) 0.0237(5) -0.0171(5) -0.0091(5)
Sn3 0.0667(7) 0.0844(8) 0.0359(5) -0.0229(5) 0.0001(5) -0.0349(6)
Sn4 0.0504(7) 0.0586(7) 0.0767(8) -0.0053(6) 0.0178(6) 0.0087(6)
Sn5 0.0597(7) 0.1061(10) 0.0470(6) 0.0011(6) -0.0169(5) 0.0275(7)
Sn6 0.0861(8) 0.0671(7) 0.0467(6) -0.0227(5) 0.0062(5) -0.0350(6)
Sn7 0.1422(14) 0.0377(6) 0.0713(8) 0.0138(5) 0.0176(9) 0.0056(8)
Sn8 0.0921(9) 0.0974(9) 0.0669(8) -0.0162(7) 0.0295(7) -0.0605(7)
Sn9 0.1006(11) 0.0862(10) 0.0269(6) 0.0063(6) 0.0113(6) -0.0080(8)
Sn1A 0.051(5) 0.061(5) 0.144(9) 0.023(5) 0.031(5) 0.036(4)
Sn2A 0.042(4) 0.084(6) 0.147(10) 0.038(6) 0.011(5) -0.001(4)
Sn3A 0.098(7) 0.051(5) 0.123(8) 0.023(5) 0.037(6) -0.026(5)
Sn4A 0.072(6) 0.092(6) 0.128(8) -0.076(5) 0.022(5) -0.009(5)
Sn5A 0.035(3) 0.078(4) 0.058(4) 0.018(3) -0.004(3) 0.002(3)
Sn6A 0.133(9) 0.091(7) 0.076(6) -0.039(5) 0.008(5) -0.020(6)
Sn7A 0.067(4) 0.026(3) 0.121(6) 0.021(3) 0.002(4) -0.001(3)
Sn8A 0.066(4) 0.165(9) 0.056(4) 0.025(5) -0.008(3) -0.071(5)
Sn9A 0.080(6) 0.078(6) 0.058(5) 0.013(4) 0.021(4) 0.008(4)
P1 0.0332(12) 0.0406(13) 0.0360(13) -0.0001(11) -0.0023(10) -0.0045(10)
C1 0.026(4) 0.058(6) 0.046(6) -0.002(5) 0.001(4) -0.013(4)
C2 0.065(7) 0.043(6) 0.048(6) -0.012(5) -0.005(5) -0.003(5)
C3 0.064(8) 0.072(8) 0.054(7) -0.017(6) 0.002(6) -0.012(7)
C4 0.055(7) 0.035(6) 0.084(9) -0.019(6) 0.006(6) 0.004(5)
C5 0.143(14) 0.041(7) 0.056(8) 0.000(6) -0.016(9) 0.014(8)
C6 0.078(8) 0.044(6) 0.045(6) -0.008(5) 0.001(6) 0.009(6)
C7 0.050(6) 0.030(5) 0.042(5) 0.002(4) -0.002(5) -0.005(4)
C8 0.038(6) 0.065(7) 0.044(6) -0.001(5) 0.004(5) 0.004(5)
C9 0.045(6) 0.060(7) 0.045(6) 0.005(5) 0.014(5) 0.001(5)
C10 0.070(8) 0.064(7) 0.036(6) -0.008(5) 0.002(6) 0.005(6)
C11 0.062(7) 0.058(7) 0.043(6) -0.007(5) -0.017(5) -0.001(6)
C12 0.052(6) 0.051(6) 0.045(6) 0.005(5) -0.008(5) -0.007(5)
C13 0.043(5) 0.039(5) 0.033(5) -0.002(4) 0.000(4) -0.007(4)
C14 0.043(6) 0.053(6) 0.047(6) -0.006(5) -0.004(5) 0.005(5)
C15 0.046(6) 0.051(6) 0.062(7) -0.009(5) -0.010(5) -0.001(5)
C16 0.034(6) 0.098(10) 0.049(7) -0.021(7) 0.000(5) 0.011(6)
C17 0.056(7) 0.060(7) 0.060(7) 0.007(6) 0.000(6) -0.024(6)
C18 0.055(7) 0.058(7) 0.055(7) 0.007(6) -0.002(5) -0.019(6)
K21 0.0437(12) 0.0406(12) 0.0626(15) -0.0061(11) -0.0067(11) 0.0003(10)
N21 0.091(8) 0.067(6) 0.043(5) -0.013(5) 0.006(5) -0.028(6)
C21 0.133(14) 0.076(9) 0.067(9) -0.015(8) -0.015(9) -0.038(10)
N22 0.078(9) 0.092(8) 0.145(12) -0.083(8) -0.006(8) 0.022(7)
O22 0.083(7) 0.110(8) 0.098(8) -0.023(7) -0.045(6) -0.008(6)
C22 0.154(15) 0.104(12) 0.072(10) -0.008(9) -0.051(10) -0.060(11)
C23 0.061(8) 0.113(12) 0.110(13) 0.025(10) -0.033(8) -0.041(8)
O24 0.039(6) 0.254(18) 0.151(12) -0.079(12) 0.005(7) -0.028(8)
C24 0.096(14) 0.31(4) 0.123(18) -0.06(2) -0.044(13) 0.091(19)
C25 0.041(9) 0.24(3) 0.20(3) -0.08(2) -0.016(12) 0.040(14)
C26 0.060(11) 0.179(18) 0.27(3) -0.149(19) 0.029(14) 0.009(12)
C27 0.076(11) 0.159(17) 0.083(11) -0.056(11) 0.019(9) 0.009(11)
O28 0.051(5) 0.088(6) 0.049(5) -0.008(4) -0.001(4) -0.020(4)
C28 0.090(11) 0.113(12) 0.049(8) -0.023(8) -0.006(7) -0.004(10)
C29 0.055(7) 0.082(9) 0.078(9) 0.014(7) -0.025(7) -0.008(7)
O30 0.070(5) 0.046(4) 0.064(5) -0.005(4) 0.002(4) 0.007(4)
C30 0.060(8) 0.064(8) 0.083(9) 0.015(7) -0.022(7) 0.007(7)
C31 0.063(8) 0.037(6) 0.099(10) -0.006(6) 0.021(7) 0.003(6)
C32 0.079(9) 0.059(7) 0.085(9) -0.035(7) 0.032(7) -0.011(7)
C33 0.156(15) 0.085(10) 0.041(7) 0.000(7) 0.018(8) -0.053(10)
O34 0.131(8) 0.058(5) 0.078(6) 0.019(5) -0.039(6) -0.042(6)
C34 0.127(13) 0.088(10) 0.070(9) 0.031(8) 0.010(9) -0.047(10)
C35 0.202(18) 0.074(9) 0.073(10) 0.020(8) -0.037(11) -0.078(11)
C36 0.191(16) 0.035(7) 0.142(14) 0.002(8) -0.114(13) -0.020(9)
O36 0.129(9) 0.033(4) 0.106(8) -0.009(5) -0.039(7) 0.003(5)
C37 0.16(2) 0.089(12) 0.21(2) -0.092(14) -0.069(18) 0.024(13)
C38 0.135(17) 0.151(16) 0.148(17) -0.103(14) -0.029(14) 0.072(14)
K41 0.0395(12) 0.0630(15) 0.0630(16) -0.0056(13) 0.0017(11) 0.0022(11)
C41 0.090(12) 0.162(19) 0.065(10) -0.023(11) -0.016(9) -0.006(12)
N41 0.079(7) 0.090(8) 0.052(6) -0.022(6) -0.018(6) -0.010(7)
O42 0.092(8) 0.103(8) 0.085(7) 0.006(6) -0.023(6) 0.032(7)
C42 0.113(14) 0.19(2) 0.072(11) 0.014(13) -0.050(10) -0.026(15)
N42 0.089(9) 0.096(9) 0.066(7) -0.016(7) 0.037(6) 0.014(7)
C43 0.19(2) 0.19(3) 0.13(2) 0.020(18) -0.051(18) 0.10(2)
O44 0.067(6) 0.065(6) 0.121(9) 0.006(6) -0.008(6) 0.007(5)
C44 0.079(11) 0.110(14) 0.135(17) -0.001(13) -0.027(11) 0.037(10)
C45 0.094(13) 0.092(13) 0.151(19) -0.022(13) 0.020(13) 0.029(11)
C46 0.112(13) 0.098(13) 0.122(15) -0.015(11) 0.052(12) 0.047(11)
C47 0.165(19) 0.094(12) 0.054(9) -0.024(8) 0.009(10) -0.016(13)
O48 0.052(5) 0.080(6) 0.054(5) -0.013(4) -0.004(4) -0.009(4)
C48 0.089(10) 0.086(10) 0.054(8) -0.022(7) -0.011(7) 0.002(8)
C49 0.045(6) 0.067(8) 0.086(9) -0.016(7) -0.008(6) -0.009(6)
O50 0.047(4) 0.070(5) 0.053(5) -0.013(4) 0.007(4) -0.012(4)
C50 0.045(6) 0.077(8) 0.073(8) -0.022(7) 0.010(6) -0.016(6)
C51 0.065(8) 0.100(11) 0.057(8) -0.026(7) 0.002(6) 0.018(8)
C52 0.091(11) 0.088(10) 0.074(9) -0.041(8) -0.017(8) 0.007(9)
C53 0.111(13) 0.129(15) 0.107(13) -0.048(11) -0.052(11) -0.009(12)
O54 0.077(6) 0.078(6) 0.097(7) 0.016(6) -0.033(6) -0.022(5)
C54 0.110(12) 0.077(10) 0.118(14) -0.020(10) -0.046(11) -0.025(9)
C55 0.125(14) 0.110(13) 0.139(16) 0.058(11) -0.056(12) -0.065(11)
C56 0.047(8) 0.133(17) 0.140(17) 0.022(14) 0.012(10) -0.009(10)
O56 0.053(5) 0.097(8) 0.096(8) 0.010(6) 0.010(5) -0.010(5)
C57 0.092(11) 0.107(13) 0.115(13) 0.017(11) 0.061(10) -0.012(10)
C58 0.138(15) 0.115(14) 0.065(9) -0.020(9) 0.059(10) 0.005(12)
C61 0.068(9) 0.109(12) 0.081(10) 0.000(9) -0.023(8) -0.020(9)
C62 0.057(8) 0.167(17) 0.058(9) 0.015(10) -0.012(7) -0.036(10)
C63 0.064(9) 0.159(18) 0.073(10) -0.012(11) -0.008(8) -0.022(11)
C64 0.070(11) 0.154(19) 0.124(17) 0.022(15) -0.003(11) -0.020(12)
C65 0.074(11) 0.109(14) 0.107(14) -0.015(11) 0.008(10) -0.003(10)
C66 0.056(8) 0.125(13) 0.045(7) -0.010(8) -0.006(6) 0.006(8)
C67 0.147(19) 0.104(15) 0.114(16) -0.025(12) -0.026(14) 0.011(14)

loop_
_atom_type_symbol
_atom_type_description
_atom_type_scat_dispersion_real
_atom_type_scat_dispersion_imag
_atom_type_scat_source
C C 0.0033 0.0016 'International Tables Vol C Tables 4.2.6.8 and 6.1.1.4'
H H 0.0000 0.0000 'International Tables Vol C Tables 4.2.6.8 and 6.1.1.4'
N N 0.0061 0.0033 'International Tables Vol C Tables 4.2.6.8 and 6.1.1.4'
O O 0.0106 0.0060 'International Tables Vol C Tables 4.2.6.8 and 6.1.1.4'
P P 0.1023 0.0942 'International Tables Vol C Tables 4.2.6.8 and 6.1.1.4'
K K 0.2009 0.2494 'International Tables Vol C Tables 4.2.6.8 and 6.1.1.4'
Sn Sn -0.6537 1.4246 'International Tables Vol C Tables 4.2.6.8 and 6.1.1.4'
Pt Pt -1.7033 8.3905 'International Tables Vol C Tables 4.2.6.8 and 6.1.1.4'

loop_
_geom_angle_atom_site_label_1
_geom_angle_atom_site_label_2
_geom_angle_atom_site_label_3
_geom_angle
P1 Pt1 Sn2A 122.9(3)
P1 Pt1 Sn3A 116.1(2)
Sn2A Pt1 Sn3A 92.5(4)
P1 Pt1 Sn1 118.91(7)
Sn2A Pt1 Sn1 99.1(3)
Sn3A Pt1 Sn1 102.5(2)
P1 Pt1 Sn3 116.45(8)
Sn2A Pt1 Sn3 94.3(3)
Sn3A Pt1 Sn3 2.7(3)
Sn1 Pt1 Sn3 100.19(4)
P1 Pt1 Pt2 176.20(7)
Sn2A Pt1 Pt2 60.4(3)
Sn3A Pt1 Pt2 61.0(2)
Sn1 Pt1 Pt2 60.84(3)
Sn3 Pt1 Pt2 60.45(3)
P1 Pt1 Sn2 123.61(7)
Sn2A Pt1 Sn2 6.7(3)
Sn3A Pt1 Sn2 97.5(3)
Sn1 Pt1 Sn2 93.62(5)
Sn3 Pt1 Sn2 99.17(4)
Pt2 Pt1 Sn2 59.92(3)
P1 Pt1 Sn1A 121.5(2)
Sn2A Pt1 Sn1A 97.4(4)
Sn3A Pt1 Sn1A 100.8(3)
Sn1 Pt1 Sn1A 2.6(3)
Sn3 Pt1 Sn1A 98.5(3)
Pt2 Pt1 Sn1A 58.3(2)
Sn2 Pt1 Sn1A 92.0(2)
Sn5A Pt2 Sn1A 66.3(3)
Sn5A Pt2 Sn2A 160.2(3)
Sn1A Pt2 Sn2A 99.0(4)
Sn5A Pt2 Pt1 101.18(16)
Sn1A Pt2 Pt1 61.8(2)
Sn2A Pt2 Pt1 59.3(2)
Sn5A Pt2 Sn2 158.74(16)
Sn1A Pt2 Sn2 94.3(2)
Sn2A Pt2 Sn2 6.8(3)
Pt1 Pt2 Sn2 60.12(3)
Sn5A Pt2 Sn3A 80.1(3)
Sn1A Pt2 Sn3A 102.1(4)
Sn2A Pt2 Sn3A 90.8(4)
Pt1 Pt2 Sn3A 59.3(2)
Sn2 Pt2 Sn3A 96.5(2)
Sn5A Pt2 Sn3 77.50(18)
Sn1A Pt2 Sn3 100.3(3)
Sn2A Pt2 Sn3 93.1(3)
Pt1 Pt2 Sn3 59.61(3)
Sn2 Pt2 Sn3 98.74(5)
Sn3A Pt2 Sn3 2.7(3)
Sn5A Pt2 Sn1 67.51(16)
Sn1A Pt2 Sn1 2.6(3)
Sn2A Pt2 Sn1 97.3(3)
Pt1 Pt2 Sn1 59.20(3)
Sn2 Pt2 Sn1 92.75(4)
Sn3A Pt2 Sn1 100.1(2)
Sn3 Pt2 Sn1 98.51(4)
Sn5A Pt2 Sn9A 69.0(3)
Sn1A Pt2 Sn9A 132.7(3)
Sn2A Pt2 Sn9A 128.0(3)
Pt1 Pt2 Sn9A 143.9(3)
Sn2 Pt2 Sn9A 131.9(2)
Sn3A Pt2 Sn9A 84.6(4)
Sn3 Pt2 Sn9A 84.2(3)
Sn1 Pt2 Sn9A 134.6(2)
Sn5A Pt2 Sn8 114.68(16)
Sn1A Pt2 Sn8 129.7(3)
Sn2A Pt2 Sn8 84.7(2)
Pt1 Pt2 Sn8 143.99(4)
Sn2 Pt2 Sn8 84.01(5)
Sn3A Pt2 Sn8 128.2(2)
Sn3 Pt2 Sn8 129.73(5)
Sn1 Pt2 Sn8 131.65(5)
Sn9A Pt2 Sn8 59.8(3)
Sn5A Pt2 Sn7A 68.9(2)
Sn1A Pt2 Sn7A 86.4(3)
Sn2A Pt2 Sn7A 125.4(3)
Pt1 Pt2 Sn7A 147.48(19)
Sn2 Pt2 Sn7A 120.58(19)
Sn3A Pt2 Sn7A 141.5(3)
Sn3 Pt2 Sn7A 139.6(2)
Sn1 Pt2 Sn7A 88.96(19)
Sn9A Pt2 Sn7A 63.5(3)
Sn8 Pt2 Sn7A 53.75(17)
Sn5A Pt2 Sn6A 120.1(3)
Sn1A Pt2 Sn6A 71.2(4)
Sn2A Pt2 Sn6A 62.8(4)
Pt1 Pt2 Sn6A 93.5(3)
Sn2 Pt2 Sn6A 56.3(2)
Sn3A Pt2 Sn6A 150.2(3)
Sn3 Pt2 Sn6A 151.6(3)
Sn1 Pt2 Sn6A 71.9(3)
Sn9A Pt2 Sn6A 121.9(4)
Sn8 Pt2 Sn6A 66.4(3)
Sn7A Pt2 Sn6A 68.2(3)
Pt1 Sn1 Pt2 59.96(3)
Pt1 Sn1 Sn6 93.24(5)
Pt2 Sn1 Sn6 58.22(4)
Pt1 Sn1 Sn5 85.06(4)
Pt2 Sn1 Sn5 57.94(3)
Sn6 Sn1 Sn5 105.82(5)
Pt2 Sn2 Pt1 59.96(3)
Pt2 Sn2 Sn6 58.15(4)
Pt1 Sn2 Sn6 92.23(5)
Pt2 Sn2 Sn4 57.70(4)
Pt1 Sn2 Sn4 87.66(5)
Sn6 Sn2 Sn4 104.38(5)
Pt1 Sn3 Pt2 59.93(3)
Pt1 Sn3 Sn5 87.24(4)
Pt2 Sn3 Sn5 59.58(4)
Pt1 Sn3 Sn4 87.83(5)
Pt2 Sn3 Sn4 57.52(4)
Sn5 Sn3 Sn4 109.16(6)
Pt2 Sn4 Sn3 55.24(4)
Pt2 Sn4 Sn2 54.94(4)
Sn3 Sn4 Sn2 84.85(5)
Pt2 Sn4 Sn8 55.64(4)
Sn3 Sn4 Sn8 107.50(6)
Sn2 Sn4 Sn8 73.00(5)
Pt2 Sn4 Sn9 55.25(4)
Sn3 Sn4 Sn9 66.90(5)
Sn2 Sn4 Sn9 108.80(6)
Sn8 Sn4 Sn9 58.17(5)
Pt2 Sn5 Sn3 56.11(3)
Pt2 Sn5 Sn1 54.95(3)
Sn3 Sn5 Sn1 86.50(5)
Pt2 Sn5 Sn7 55.40(4)
Sn3 Sn5 Sn7 108.53(5)
Sn1 Sn5 Sn7 70.53(5)
Pt2 Sn5 Sn9 54.99(4)
Sn3 Sn5 Sn9 68.05(5)
Sn1 Sn5 Sn9 107.99(5)
Sn7 Sn5 Sn9 58.28(5)
Pt2 Sn6 Sn1 55.67(3)
Pt2 Sn6 Sn2 54.85(4)
Sn1 Sn6 Sn2 80.83(5)
Pt2 Sn6 Sn8 55.17(4)
Sn1 Sn6 Sn8 109.07(6)
Sn2 Sn6 Sn8 72.67(5)
Pt2 Sn6 Sn7 55.47(4)
Sn1 Sn6 Sn7 71.10(5)
Sn2 Sn6 Sn7 109.13(5)
Sn8 Sn6 Sn7 58.97(5)
Pt2 Sn7 Sn9 56.59(4)
Pt2 Sn7 Sn8 55.89(4)
Sn9 Sn7 Sn8 59.43(5)
Pt2 Sn7 Sn5 56.56(4)
Sn9 Sn7 Sn5 61.56(5)
Sn8 Sn7 Sn5 106.40(6)
Pt2 Sn7 Sn6 56.15(4)
Sn9 Sn7 Sn6 106.26(6)
Sn8 Sn7 Sn6 60.36(5)
Sn5 Sn7 Sn6 101.31(5)
Pt2 Sn8 Sn9 57.01(5)
Pt2 Sn8 Sn7 56.48(4)
Sn9 Sn8 Sn7 60.10(6)
Pt2 Sn8 Sn4 56.40(4)
Sn9 Sn8 Sn4 62.15(6)
Sn7 Sn8 Sn4 107.14(7)
Pt2 Sn8 Sn6 56.43(4)
Sn9 Sn8 Sn6 107.02(6)
Sn7 Sn8 Sn6 60.67(5)
Sn4 Sn8 Sn6 100.94(6)
Pt2 Sn9 Sn8 56.25(4)
Pt2 Sn9 Sn7 56.42(4)
Sn8 Sn9 Sn7 60.48(6)
Pt2 Sn9 Sn5 55.98(4)
Sn8 Sn9 Sn5 106.12(6)
Sn7 Sn9 Sn5 60.16(6)
Pt2 Sn9 Sn4 55.26(4)
Sn8 Sn9 Sn4 59.69(5)
Sn7 Sn9 Sn4 105.57(6)
Sn5 Sn9 Sn4 100.48(6)
Pt2 Sn1A Pt1 59.9(2)
Pt2 Sn1A Sn5A 56.1(3)
Pt1 Sn1A Sn5A 93.5(4)
Pt2 Sn1A Sn6A 56.0(3)
Pt1 Sn1A Sn6A 84.5(3)
Sn5A Sn1A Sn6A 100.9(4)
Pt1 Sn2A Pt2 60.3(2)
Pt1 Sn2A Sn6A 92.3(4)
Pt2 Sn2A Sn6A 59.7(3)
Pt1 Sn2A Sn4A 89.2(5)
Pt2 Sn2A Sn4A 59.2(4)
Sn6A Sn2A Sn4A 107.4(5)
Pt1 Sn3A Pt2 59.8(3)
Pt1 Sn3A Sn4A 92.8(5)
Pt2 Sn3A Sn4A 61.2(4)
Sn3A Sn4A Pt2 59.0(3)
Sn3A Sn4A Sn2A 85.5(5)
Pt2 Sn4A Sn2A 56.2(3)
Sn3A Sn4A Sn8A 114.5(5)
Pt2 Sn4A Sn8A 56.5(3)
Sn2A Sn4A Sn8A 68.2(4)
Sn3A Sn4A Sn9A 77.6(4)
Pt2 Sn4A Sn9A 55.3(3)
Sn2A Sn4A Sn9A 108.1(4)
Sn8A Sn4A Sn9A 58.2(4)
Pt2 Sn5A Sn1A 57.6(2)
Pt2 Sn5A Sn7A 58.07(19)
Sn1A Sn5A Sn7A 77.6(4)
Pt2 Sn5A Sn9A 58.1(2)
Sn1A Sn5A Sn9A 113.9(3)
Sn7A Sn5A Sn9A 57.2(3)
Pt2 Sn6A Sn2A 57.5(3)
Pt2 Sn6A Sn8A 58.5(3)
Sn2A Sn6A Sn8A 71.4(4)
Pt2 Sn6A Sn7A 56.0(3)
Sn2A Sn6A Sn7A 109.6(5)
Sn8A Sn6A Sn7A 56.4(3)
Pt2 Sn6A Sn1A 52.8(3)
Sn2A Sn6A Sn1A 85.3(4)
Sn8A Sn6A Sn1A 109.3(5)
Sn7A Sn6A Sn1A 72.8(4)
Pt2 Sn7A Sn8A 59.5(3)
Pt2 Sn7A Sn9A 58.3(3)
Sn8A Sn7A Sn9A 63.2(3)
Pt2 Sn7A Sn5A 53.00(19)
Sn8A Sn7A Sn5A 107.5(4)
Sn9A Sn7A Sn5A 61.4(3)
Pt2 Sn7A Sn6A 55.8(3)
Sn8A Sn7A Sn6A 58.9(3)
Sn9A Sn7A Sn6A 106.9(4)
Sn5A Sn7A Sn6A 98.4(4)
Pt2 Sn8A Sn7A 58.7(2)
Pt2 Sn8A Sn6A 57.5(3)
Sn7A Sn8A Sn6A 64.7(4)
Pt2 Sn8A Sn9A 56.7(3)
Sn7A Sn8A Sn9A 59.3(3)
Sn6A Sn8A Sn9A 108.3(4)
Pt2 Sn8A Sn4A 56.5(3)
Sn7A Sn8A Sn4A 108.3(4)
Sn6A Sn8A Sn4A 101.3(5)
Sn9A Sn8A Sn4A 61.8(4)
Pt2 Sn9A Sn7A 58.3(3)
Pt2 Sn9A Sn8A 57.4(3)
Sn7A Sn9A Sn8A 57.5(4)
Pt2 Sn9A Sn5A 53.0(2)
Sn7A Sn9A Sn5A 61.4(3)
Sn8A Sn9A Sn5A 103.3(4)
Pt2 Sn9A Sn4A 56.0(3)
Sn7A Sn9A Sn4A 105.5(4)
Sn8A Sn9A Sn4A 60.0(4)
Sn5A Sn9A Sn4A 100.3(4)
C1 P1 C7 101.2(5)
C1 P1 C13 103.0(5)
C7 P1 C13 104.8(5)
C1 P1 Pt1 114.1(3)
C7 P1 Pt1 116.9(4)
C13 P1 Pt1 115.0(3)
C2 C1 C6 117.2(11)
C2 C1 P1 118.6(8)
C6 C1 P1 124.2(9)
C1 C2 C3 121.9(11)
C4 C3 C2 120.2(12)
C5 C4 C3 117.8(11)
C4 C5 C6 122.7(12)
C1 C6 C5 120.2(12)
C12 C7 C8 119.0(10)
C12 C7 P1 117.5(8)
C8 C7 P1 123.5(9)
C9 C8 C7 119.7(11)
C10 C9 C8 120.8(11)
C11 C10 C9 119.2(11)
C10 C11 C12 123.0(12)
C7 C12 C11 118.1(11)
C14 C13 C18 118.3(10)
C14 C13 P1 120.0(8)
C18 C13 P1 121.7(8)
C13 C14 C15 120.5(11)
C14 C15 C16 120.1(11)
C17 C16 C15 119.3(11)
C16 C17 C18 121.0(12)
C17 C18 C13 120.7(11)
O36 K21 O30 125.4(3)
O36 K21 O24 93.0(5)
O30 K21 O24 137.4(5)
O36 K21 O22 127.3(4)
O30 K21 O22 101.3(3)
O24 K21 O22 59.0(4)
O36 K21 O34 59.9(3)
O30 K21 O34 100.1(3)
O24 K21 O34 116.7(5)
O22 K21 O34 91.9(3)
O36 K21 O28 99.7(3)
O30 K21 O28 59.4(3)
O24 K21 O28 100.2(4)
O22 K21 O28 126.8(3)
O34 K21 O28 137.3(3)
O36 K21 N21 121.8(4)
O30 K21 N21 59.8(3)
O24 K21 N21 118.5(4)
O22 K21 N21 59.6(3)
O34 K21 N21 62.3(3)
O28 K21 N21 118.7(3)
O36 K21 N22 60.6(4)
O30 K21 N22 119.6(4)
O24 K21 N22 60.0(4)
O22 K21 N22 118.8(4)
O34 K21 N22 120.0(4)
O28 K21 N22 60.5(4)
N21 K21 N22 177.5(4)
O36 K21 C24 102.6(6)
O30 K21 C24 131.7(6)
O24 K21 C24 17.2(5)
O22 K21 C24 42.0(5)
O34 K21 C24 109.2(5)
O28 K21 C24 111.9(5)
N21 K21 C24 101.3(5)
N22 K21 C24 77.2(5)
C32 N21 C21 110.2(12)
C32 N21 C33 110.1(13)
C21 N21 C33 109.0(12)
C32 N21 K21 109.6(7)
C21 N21 K21 109.9(9)
C33 N21 K21 108.0(8)
C22 C21 N21 114.4(14)
C38 N22 C26 106.6(16)
C38 N22 C27 109.3(16)
C26 N22 C27 114.0(19)
C38 N22 K21 108.6(12)
C26 N22 K21 108.6(12)
C27 N22 K21 109.5(9)
C22 O22 C23 114.6(13)
C22 O22 K21 120.9(10)
C23 O22 K21 113.6(9)
O22 C22 C21 109.1(13)
C24 C23 O22 109.8(14)
C24 O24 C25 126(2)
C24 O24 K21 117.7(15)
C25 O24 K21 111.9(10)
O24 C24 C23 130(2)
O24 C24 K21 45.1(11)
C23 C24 K21 85.5(12)
O24 C25 C26 109(2)
N22 C26 C25 108.6(16)
N22 C27 C28 111.9(14)
C29 O28 C28 110.2(11)
C29 O28 K21 111.3(7)
C28 O28 K21 112.8(8)
O28 C28 C27 106.9(13)
O28 C29 C30 108.9(11)
C30 O30 C31 112.4(10)
C30 O30 K21 118.0(7)
C31 O30 K21 119.3(8)
O30 C30 C29 110.8(11)
O30 C31 C32 110.4(10)
C31 C32 N21 114.2(11)
C34 C33 N21 111.0(12)
C35 O34 C34 110.4(14)
C35 O34 K21 110.5(9)
C34 O34 K21 109.9(7)
C33 C34 O34 108.0(15)
C36 C35 O34 109.0(17)
C35 C36 O36 111.9(12)
C37 O36 C36 113.2(15)
C37 O36 K21 121.8(13)
C36 O36 K21 117.6(9)
O36 C37 C38 107.0(16)
N22 C38 C37 115.4(18)
O44 K41 O54 118.5(3)
O44 K41 O48 92.7(3)
O54 K41 O48 144.2(3)
O44 K41 O50 132.1(3)
O54 K41 O50 103.0(3)
O48 K41 O50 60.7(2)
O44 K41 O42 62.0(4)
O54 K41 O42 97.1(4)
O48 K41 O42 113.8(4)
O50 K41 O42 91.5(3)
O44 K41 O56 95.7(3)
O54 K41 O56 60.2(3)
O48 K41 O56 102.2(3)
O50 K41 O56 126.8(3)
O42 K41 O56 137.4(4)
O44 K41 N41 121.3(4)
O54 K41 N41 59.9(4)
O48 K41 N41 120.1(3)
O50 K41 N41 60.0(3)
O42 K41 N41 60.5(3)
O56 K41 N41 119.2(4)
O44 K41 N42 59.8(4)
O54 K41 N42 119.6(4)
O48 K41 N42 59.5(3)
O50 K41 N42 119.4(3)
O42 K41 N42 120.7(4)
O56 K41 N42 60.1(4)
N41 K41 N42 178.8(4)
N41 C41 C42 111.8(15)
C53 N41 C52 109.8(14)
C53 N41 C41 108.4(14)
C52 N41 C41 111.6(13)
C53 N41 K41 110.7(10)
C52 N41 K41 107.8(8)
C41 N41 K41 108.6(10)
C43 O42 C42 111.8(17)
C43 O42 K41 108.7(12)
C42 O42 K41 111.8(11)
O42 C42 C41 109.0(15)
C47 N42 C46 110.7(16)
C47 N42 C58 106.3(14)
C46 N42 C58 116.4(14)
C47 N42 K41 109.9(9)
C46 N42 K41 106.7(10)
C58 N42 K41 106.7(9)
C44 C43 O42 118(2)
C44 O44 C45 117.0(16)
C44 O44 K41 115.6(11)
C45 O44 K41 120.8(11)
O44 C44 C43 119(2)
O44 C45 C46 118.0(18)
C45 C46 N42 117.2(15)
N42 C47 C48 112.9(14)
C48 O48 C49 110.9(10)
C48 O48 K41 114.9(9)
C49 O48 K41 115.7(7)
O48 C48 C47 108.8(12)
O48 C49 C50 109.0(10)
C51 O50 C50 110.2(10)
C51 O50 K41 119.8(8)
C50 O50 K41 111.7(7)
O50 C50 C49 107.7(11)
O50 C51 C52 108.6(13)
N41 C52 C51 113.9(13)
N41 C53 C54 113.9(13)
C54 O54 C55 112.6(14)
C54 O54 K41 118.6(10)
C55 O54 K41 115.0(10)
O54 C54 C53 108.8(15)
C56 C55 O54 112.1(17)
C55 C56 O56 112.1(15)
C57 O56 C56 111.6(13)
C57 O56 K41 120.4(10)
C56 O56 K41 110.6(11)
O56 C57 C58 107.8(13)
N42 C58 C57 112.5(16)
C66 C61 C62 122.2(16)
C66 C61 C67 119.6(16)
C62 C61 C67 117.9(16)
C61 C62 C63 119.0(9)
C64 C63 C62 120.0
C63 C64 C65 120.0
C64 C65 C66 120.1
C61 C66 C65 118.8(9)

loop_
_geom_bond_atom_site_label_1
_geom_bond_atom_site_label_2
_geom_bond_distance
Pt1 P1 2.207(3)
Pt1 Sn2A 2.654(10)
Pt1 Sn3A 2.668(13)
Pt1 Sn1 2.6626(13)
Pt1 Sn3 2.6745(12)
Pt1 Pt2 2.6833(6)
Pt1 Sn2 2.6876(14)
Pt1 Sn1A 2.734(10)
Pt2 Sn5A 2.592(7)
Pt2 Sn1A 2.639(10)
Pt2 Sn2A 2.684(12)
Pt2 Sn2 2.6821(13)
Pt2 Sn3A 2.715(12)
Pt2 Sn3 2.6973(14)
Pt2 Sn1 2.7068(13)
Pt2 Sn9A 2.755(10)
Pt2 Sn8 2.7448(17)
Pt2 Sn7A 2.755(7)
Pt2 Sn6A 2.747(12)
Sn1 Sn6 2.997(2)
Sn1 Sn5 3.0459(17)
Sn2 Sn6 3.020(2)
Sn2 Sn4 3.024(2)
Sn3 Sn5 2.928(2)
Sn3 Sn4 3.027(2)
Sn4 Sn8 3.082(2)
Sn4 Sn9 3.156(2)
Sn5 Sn7 3.114(2)
Sn5 Sn9 3.157(2)
Sn6 Sn8 3.109(2)
Sn6 Sn7 3.119(2)
Sn7 Sn9 3.054(2)
Sn7 Sn8 3.065(2)
Sn8 Sn9 3.033(2)
Sn1A Sn5A 2.861(15)
Sn1A Sn6A 3.134(18)
Sn2A Sn6A 2.829(17)
Sn2A Sn4A 2.919(19)
Sn3A Sn4A 2.739(17)
Sn4A Sn8A 3.066(17)
Sn4A Sn9A 3.119(17)
Sn5A Sn7A 3.029(11)
Sn5A Sn9A 3.030(13)
Sn6A Sn8A 2.923(15)
Sn6A Sn7A 3.085(15)
Sn7A Sn8A 2.842(14)
Sn7A Sn9A 2.899(15)
Sn8A Sn9A 3.008(15)
P1 C1 1.832(12)
P1 C7 1.838(11)
P1 C13 1.839(11)
C1 C2 1.378(16)
C1 C6 1.381(16)
C2 C3 1.386(18)
C3 C4 1.375(19)
C4 C5 1.354(19)
C5 C6 1.380(18)
C7 C12 1.381(16)
C7 C8 1.411(16)
C8 C9 1.383(16)
C9 C10 1.364(18)
C10 C11 1.340(18)
C11 C12 1.395(16)
C13 C14 1.385(15)
C13 C18 1.398(16)
C14 C15 1.389(16)
C15 C16 1.390(19)
C16 C17 1.367(18)
C17 C18 1.371(17)
K21 O36 2.763(9)
K21 O30 2.777(9)
K21 O24 2.796(12)
K21 O22 2.829(11)
K21 O34 2.837(11)
K21 O28 2.866(9)
K21 N21 2.994(11)
K21 N22 3.010(14)
K21 C24 3.50(2)
N21 C32 1.464(19)
N21 C21 1.48(2)
N21 C33 1.497(17)
C21 C22 1.47(3)
N22 C38 1.42(3)
N22 C26 1.44(2)
N22 C27 1.45(3)
O22 C22 1.45(2)
O22 C23 1.460(19)
C23 C24 1.41(3)
O24 C24 1.17(3)
O24 C25 1.41(3)
C25 C26 1.48(3)
C27 C28 1.54(2)
O28 C29 1.424(16)
O28 C28 1.438(18)
C29 C30 1.46(2)
O30 C30 1.398(16)
O30 C31 1.406(16)
C31 C32 1.46(2)
C33 C34 1.49(2)
O34 C35 1.447(19)
O34 C34 1.50(2)
C35 C36 1.42(3)
C36 O36 1.43(2)
O36 C37 1.38(3)
C37 C38 1.60(4)
K41 O44 2.766(10)
K41 O54 2.787(11)
K41 O48 2.807(9)
K41 O50 2.824(8)
K41 O42 2.829(11)
K41 O56 2.847(11)
K41 N41 3.039(12)
K41 N42 3.052(12)
C41 N41 1.46(2)
C41 C42 1.49(3)
N41 C53 1.44(2)
N41 C52 1.46(2)
O42 C43 1.43(3)
O42 C42 1.44(3)
N42 C47 1.45(3)
N42 C46 1.50(2)
N42 C58 1.51(2)
C43 C44 1.38(3)
O44 C44 1.33(2)
O44 C45 1.35(2)
C45 C46 1.37(3)
C47 C48 1.51(3)
O48 C48 1.412(16)
O48 C49 1.444(15)
C49 C50 1.51(2)
O50 C51 1.432(15)
O50 C50 1.437(16)
C51 C52 1.51(2)
C53 C54 1.56(3)
O54 C54 1.41(2)
O54 C55 1.48(2)
C55 C56 1.36(3)
C56 O56 1.42(2)
O56 C57 1.42(2)
C57 C58 1.53(3)
C61 C66 1.37(2)
C61 C62 1.373(19)
C61 C67 1.46(3)
C62 C63 1.3896
C63 C64 1.3881
C64 C65 1.3893
C65 C66 1.3896
